data_1510644
loop_
_publ_author_name
'Keszler, D.A.'
'Akella, A.'

_publ_section_title
;
 Crystal chemistry of noncentrosymmetric alkali-metal Nb and Ta oxide
 pyroborates
;
_journal_name_full 'Journal of Solid State Chemistry'
_journal_page_first 74
_journal_page_last 79
_journal_paper_doi 10.1006/jssc.1995.1379
_journal_volume 120
_journal_year 1995
_chemical_formula_sum 'B2 Cs Nb O6'
_chemical_name_systematic 'Cs Nb O (B2 O5)'
_space_group_IT_number 31
_symmetry_space_group_name_Hall 'P 2ac -2'
_symmetry_space_group_name_H-M 'P m n 21'
_cell_angle_alpha 90
_cell_angle_beta 90
_cell_angle_gamma 90
_cell_formula_units_Z 2
_cell_length_a 7.527
_cell_length_b 3.988
_cell_length_c 9.717
_cell_volume 291.682
_citation_journal_id_ASTM JSSCBI
_cod_data_source_file boron_127.cif
_cod_data_source_block B2Cs1Nb1O6
_cod_original_cell_volume 291.6818
_cod_original_formula_sum 'B2 Cs1 Nb1 O6'
_cod_database_code 1510644

loop_
_symmetry_equiv_pos_as_xyz
x,y,z
-x+1/2,-y,z+1/2
-x,y,z
x+1/2,-y,z+1/2

loop_
_atom_site_label
_atom_site_type_symbol
_atom_site_fract_x
_atom_site_fract_y
_atom_site_fract_z
_atom_site_occupancy
_atom_site_U_iso_or_equiv
Cs1 Cs+1 0 0.427 0.2262 1 0.0
O4 O-2 0 0.965 0.4809 1 0.0
Nb1 Nb+5 0 0.1148 0.8349 1 0.0
O2 O-2 0.1782 0.054 0.683 1 0.0
O1 O-2 0.1902 0.063 0.9585 1 0.0
O3 O-2 0 0.56 0.8358 1 0.0
B1 B+3 0.6633 0.009 0.04779 1 0.0
